data_7008017
loop_
_publ_author_name
'Jin, Yongri'
'Yoon, Il'
'Seo, Joobeom'
'Lee, Ji-Eun'
'Moon, Seok-Tae'
'Kim, Jineun'
'Han, Sang Woo'
'Park, Ki-Min'
'Lindoy, Leonard F.'
'Lee, Shim Sung'

_publ_section_title
;
 Cadmium(II) and mercury(II) complexes of an NO2S2-donor macrocycle and
 its ditopic xylyl-bridged analogue.
;
_journal_issue 4
_journal_name_full 'Dalton transactions (Cambridge, England : 2003)'
_journal_page_first 788
_journal_page_last 796
_journal_paper_doi 10.1039/b415794j
_journal_year 2005
_chemical_formula_sum 'C50 H60 Cd2 Cl4 N6 O16 S4'
_chemical_formula_weight 1495.88
_chemical_name_systematic
;
?
;
_space_group_IT_number 14
_symmetry_cell_setting monoclinic
_symmetry_space_group_name_Hall '-P 2yn'
_symmetry_space_group_name_H-M 'P 1 21/n 1'
_atom_sites_solution_hydrogens geom
_atom_sites_solution_primary direct
_atom_sites_solution_secondary difmap
_audit_creation_method SHELXTL
_cell_angle_alpha 90.00
_cell_angle_beta 112.883(3)
_cell_angle_gamma 90.00
_cell_formula_units_Z 2
_cell_length_a 12.970(2)
_cell_length_b 15.828(3)
_cell_length_c 15.840(3)
_cell_measurement_reflns_used 7072
_cell_measurement_temperature 173(2)
_cell_measurement_theta_max 28.31
_cell_measurement_theta_min 1.73
_cell_volume 2995.9(9)
_computing_cell_refinement 'Bruker SMART'
_computing_data_collection 'Bruker SMART'
_computing_data_reduction 'Bruker SHELXTL'
_computing_molecular_graphics 'Bruker SHELXTL'
_computing_publication_material 'Bruker SHELXTL'
_computing_structure_refinement 'Bruker SHELXTL'
_computing_structure_solution 'Bruker SHELXTL'
_diffrn_ambient_temperature 173(2)
_diffrn_measured_fraction_theta_full 0.949
_diffrn_measured_fraction_theta_max 0.949
_diffrn_measurement_device_type 'CCD area detector'
_diffrn_measurement_method 'phi and omega scans'
_diffrn_radiation_monochromator graphite
_diffrn_radiation_source 'fine-focus sealed tube'
_diffrn_radiation_type MoK\a
_diffrn_radiation_wavelength 0.71073
_diffrn_reflns_av_R_equivalents 0.0772
_diffrn_reflns_av_sigmaI/netI 0.0899
_diffrn_reflns_limit_h_max 12
_diffrn_reflns_limit_h_min -17
_diffrn_reflns_limit_k_max 21
_diffrn_reflns_limit_k_min -17
_diffrn_reflns_limit_l_max 20
_diffrn_reflns_limit_l_min -20
_diffrn_reflns_number 19054
_diffrn_reflns_theta_full 28.31
_diffrn_reflns_theta_max 28.31
_diffrn_reflns_theta_min 1.73
_exptl_absorpt_coefficient_mu 1.098
_exptl_absorpt_correction_type none
_exptl_crystal_colour colorless
_exptl_crystal_density_diffrn 1.658
_exptl_crystal_density_method 'not measured'
_exptl_crystal_description block
_exptl_crystal_F_000 1516
_exptl_crystal_size_max 0.30
_exptl_crystal_size_mid 0.25
_exptl_crystal_size_min 0.20
_refine_diff_density_max 0.760
_refine_diff_density_min -0.926
_refine_diff_density_rms 0.161
_refine_ls_extinction_method none
_refine_ls_goodness_of_fit_ref 1.010
_refine_ls_hydrogen_treatment constr
_refine_ls_matrix_type full
_refine_ls_number_parameters 370
_refine_ls_number_reflns 7072
_refine_ls_number_restraints 0
_refine_ls_restrained_S_all 1.010
_refine_ls_R_factor_all 0.1023
_refine_ls_R_factor_gt 0.0530
_refine_ls_shift/su_max 0.000
_refine_ls_shift/su_mean 0.000
_refine_ls_structure_factor_coef Fsqd
_refine_ls_weighting_details 'calc w=1/[\s^2^(Fo^2^)+(0.0700P)^2^+0.0000P] where P=(Fo^2^+2Fc^2^)/3'
_refine_ls_weighting_scheme calc
_refine_ls_wR_factor_gt 0.1219
_refine_ls_wR_factor_ref 0.1452
_reflns_number_gt 4358
_reflns_number_total 7072
_reflns_threshold_expression >2sigma(I)
_cod_data_source_file b415794j.txt
_cod_data_source_block complex12
_cod_depositor_comments
;
The following automatic conversions were performed:
'_symmetry_cell_setting' value 'Monoclinic' changed to 'monoclinic'
according to '/home/saulius/struct/CIF-dictionaries/cif_core.dic'
dictionary named 'cif_core.dic' version 2.4.1 from 2010-06-29.

Automatic conversion script
Id: cif_fix_enum 1527 2010-12-29 10:47:43Z saulius 
;
_cod_original_sg_symbol_H-M P2(1)/n
_cod_database_code 7008017

loop_
_symmetry_equiv_pos_as_xyz
'x, y, z'
'-x+1/2, y+1/2, -z+1/2'
'-x, -y, -z'
'x-1/2, -y-1/2, z-1/2'

loop_
_atom_site_label
_atom_site_type_symbol
_atom_site_fract_x
_atom_site_fract_y
_atom_site_fract_z
_atom_site_U_iso_or_equiv
_atom_site_adp_type
_atom_site_occupancy
_atom_site_symmetry_multiplicity
_atom_site_calc_flag
_atom_site_refinement_flags
_atom_site_disorder_assembly
_atom_site_disorder_group
Cd Cd 0.47819(3) 0.37772(2) 0.03859(3) 0.03341(13) Uani 1 1 d . . .
S1 S 0.27417(12) 0.39484(8) -0.09510(10) 0.0406(3) Uani 1 1 d . . .
S2 S 0.46612(12) 0.34630(9) 0.19808(9) 0.0391(3) Uani 1 1 d . . .
O1 O 0.0505(4) 0.3512(3) 0.0011(3) 0.0661(13) Uani 1 1 d . . .
O2 O 0.1626(4) 0.2536(3) 0.1573(3) 0.0708(14) Uani 1 1 d . . .
O3 O 0.6681(4) 0.3843(5) 0.0980(5) 0.127(3) Uani 1 1 d . . .
O4 O 0.6865(4) 0.2972(4) 0.2014(4) 0.102(2) Uani 1 1 d . . .
O5 O 0.8298(4) 0.3513(4) 0.1962(5) 0.113(2) Uani 1 1 d . . .
O6 O 0.5813(5) 0.4346(3) -0.1717(4) 0.0784(16) Uani 1 1 d . . .
O7 O 0.5257(4) 0.3410(3) -0.0995(4) 0.0722(15) Uani 1 1 d . . .
O8 O 0.5300(3) 0.4704(2) -0.0630(3) 0.0507(10) Uani 1 1 d . . .
N1 N 0.4146(3) 0.2314(2) 0.0160(3) 0.0311(9) Uani 1 1 d . . .
N2 N 0.7304(5) 0.3471(4) 0.1664(4) 0.0601(14) Uani 1 1 d . . .
N3 N 0.5472(4) 0.4151(3) -0.1126(3) 0.0472(12) Uani 1 1 d . . .
C1 C -0.0051(5) 0.3952(3) -0.0785(4) 0.0460(14) Uani 1 1 d . . .
C2 C -0.1196(5) 0.3889(4) -0.1298(5) 0.0535(16) Uani 1 1 d . . .
H2 H -0.1648 0.3552 -0.1081 0.064 Uiso 1 1 calc R . .
C3 C -0.1681(5) 0.4313(4) -0.2121(5) 0.0525(16) Uani 1 1 d . . .
H3 H -0.2464 0.4268 -0.2465 0.063 Uiso 1 1 calc R . .
C4 C -0.1034(5) 0.4801(4) -0.2446(4) 0.0508(15) Uani 1 1 d . . .
H4 H -0.1368 0.5089 -0.3014 0.061 Uiso 1 1 calc R . .
C5 C 0.0106(5) 0.4867(3) -0.1938(4) 0.0422(13) Uani 1 1 d . . .
H5 H 0.0550 0.5204 -0.2163 0.051 Uiso 1 1 calc R . .
C6 C 0.0614(4) 0.4450(3) -0.1106(4) 0.0368(12) Uani 1 1 d . . .
C7 C 0.1833(4) 0.4568(3) -0.0543(4) 0.0394(12) Uani 1 1 d . . .
H7A H 0.1986 0.4407 0.0098 0.047 Uiso 1 1 calc R . .
H7B H 0.2021 0.5174 -0.0546 0.047 Uiso 1 1 calc R . .
C8 C 0.2284(4) 0.2868(3) -0.0916(4) 0.0434(13) Uani 1 1 d . . .
H8A H 0.2002 0.2813 -0.0420 0.052 Uiso 1 1 calc R . .
H8B H 0.1662 0.2732 -0.1503 0.052 Uiso 1 1 calc R . .
C9 C 0.3236(4) 0.2246(3) -0.0750(4) 0.0392(12) Uani 1 1 d . . .
H9A H 0.2929 0.1666 -0.0828 0.047 Uiso 1 1 calc R . .
H9B H 0.3549 0.2337 -0.1222 0.047 Uiso 1 1 calc R . .
C10 C 0.3765(4) 0.2033(3) 0.0891(3) 0.0336(11) Uani 1 1 d . . .
H10A H 0.3730 0.1408 0.0888 0.040 Uiso 1 1 calc R . .
H10B H 0.2997 0.2248 0.0744 0.040 Uiso 1 1 calc R . .
C11 C 0.4512(4) 0.2328(3) 0.1848(3) 0.0357(12) Uani 1 1 d . . .
H11A H 0.5264 0.2076 0.2011 0.043 Uiso 1 1 calc R . .
H11B H 0.4204 0.2109 0.2287 0.043 Uiso 1 1 calc R . .
C12 C 0.3253(5) 0.3774(3) 0.1843(4) 0.0412(12) Uani 1 1 d . . .
H12A H 0.3199 0.4398 0.1807 0.049 Uiso 1 1 calc R . .
H12B H 0.2715 0.3545 0.1256 0.049 Uiso 1 1 calc R . .
C13 C 0.2919(5) 0.3479(4) 0.2601(4) 0.0430(13) Uani 1 1 d . . .
C14 C 0.3439(6) 0.3798(5) 0.3470(4) 0.0608(17) Uani 1 1 d . . .
H14 H 0.4049 0.4179 0.3608 0.073 Uiso 1 1 calc R . .
C15 C 0.3063(7) 0.3555(6) 0.4156(5) 0.075(2) Uani 1 1 d . . .
H15 H 0.3422 0.3770 0.4760 0.091 Uiso 1 1 calc R . .
C16 C 0.2203(7) 0.3026(6) 0.3959(6) 0.073(2) Uani 1 1 d . . .
H16 H 0.1950 0.2872 0.4426 0.087 Uiso 1 1 calc R . .
C17 C 0.1689(6) 0.2705(5) 0.3115(5) 0.070(2) Uani 1 1 d . . .
H17 H 0.1071 0.2335 0.2989 0.084 Uiso 1 1 calc R . .
C18 C 0.2052(5) 0.2909(4) 0.2423(4) 0.0512(15) Uani 1 1 d . . .
C19 C 0.0462(7) 0.2517(7) 0.1090(7) 0.116(4) Uani 1 1 d . . .
H19A H 0.0275 0.2015 0.0687 0.139 Uiso 1 1 calc R . .
H19B H 0.0109 0.2439 0.1538 0.139 Uiso 1 1 calc R . .
C20 C -0.0022(6) 0.3218(6) 0.0558(6) 0.089(3) Uani 1 1 d . . .
H20A H -0.0805 0.3076 0.0161 0.107 Uiso 1 1 calc R . .
H20B H -0.0046 0.3681 0.0970 0.107 Uiso 1 1 calc R . .
C21 C 0.5172(4) 0.1834(3) 0.0207(4) 0.0351(12) Uani 1 1 d . . .
H21A H 0.5410 0.2060 -0.0272 0.042 Uiso 1 1 calc R . .
H21B H 0.5781 0.1952 0.0808 0.042 Uiso 1 1 calc R . .
C22 C 0.5053(4) 0.0889(3) 0.0090(4) 0.0349(12) Uani 1 1 d . . .
C23 C 0.4735(5) 0.0507(3) -0.0762(4) 0.0393(12) Uani 1 1 d . . .
H23 H 0.4555 0.0849 -0.1294 0.047 Uiso 1 1 calc R . .
C24 C 0.5325(5) 0.0359(3) 0.0849(4) 0.0410(13) Uani 1 1 d . . .
H24 H 0.5558 0.0603 0.1443 0.049 Uiso 1 1 calc R . .
C25 C 0.8307(9) 0.0193(6) 0.1764(7) 0.111(3) Uani 1 1 d . . .
H25A H 0.7663 -0.0041 0.1835 0.133 Uiso 1 1 calc R . .
H25B H 0.8954 0.0042 0.2297 0.133 Uiso 1 1 calc R . .
Cl1 Cl 0.8428(3) -0.0258(2) 0.0800(3) 0.1553(13) Uani 1 1 d . . .
Cl2 Cl 0.8187(2) 0.12672(17) 0.1715(2) 0.1155(9) Uani 1 1 d . . .

loop_
_atom_site_aniso_label
_atom_site_aniso_U_11
_atom_site_aniso_U_22
_atom_site_aniso_U_33
_atom_site_aniso_U_23
_atom_site_aniso_U_13
_atom_site_aniso_U_12
Cd 0.0382(2) 0.02471(18) 0.0399(2) 0.00229(17) 0.01814(16) -0.00251(17)
S1 0.0385(8) 0.0346(7) 0.0476(8) 0.0092(6) 0.0155(6) 0.0066(6)
S2 0.0462(8) 0.0360(7) 0.0388(7) -0.0045(6) 0.0205(6) -0.0110(6)
O1 0.054(3) 0.084(3) 0.060(3) 0.020(3) 0.023(2) -0.015(2)
O2 0.070(3) 0.075(3) 0.068(3) 0.013(3) 0.027(3) -0.024(3)
O3 0.041(3) 0.203(8) 0.125(5) 0.104(5) 0.020(3) -0.004(4)
O4 0.057(3) 0.120(5) 0.125(5) 0.046(4) 0.033(3) -0.006(3)
O5 0.035(3) 0.122(5) 0.146(6) 0.063(4) -0.003(3) -0.019(3)
O6 0.126(5) 0.054(3) 0.095(4) -0.002(3) 0.086(4) -0.020(3)
O7 0.116(4) 0.024(2) 0.119(4) 0.000(2) 0.093(4) -0.005(2)
O8 0.069(3) 0.0239(19) 0.070(3) -0.0055(18) 0.039(2) -0.0049(18)
N1 0.034(2) 0.024(2) 0.034(2) 0.0031(17) 0.0118(19) 0.0020(17)
N2 0.042(3) 0.066(4) 0.066(4) 0.020(3) 0.014(3) -0.004(3)
N3 0.069(4) 0.030(2) 0.059(3) -0.006(2) 0.042(3) -0.007(2)
C1 0.051(4) 0.037(3) 0.050(3) -0.004(3) 0.020(3) -0.001(3)
C2 0.047(4) 0.048(4) 0.073(4) -0.011(3) 0.032(3) -0.008(3)
C3 0.036(3) 0.049(4) 0.071(4) -0.010(3) 0.018(3) 0.005(3)
C4 0.053(4) 0.040(3) 0.052(4) -0.005(3) 0.012(3) 0.013(3)
C5 0.044(3) 0.032(3) 0.053(3) 0.001(2) 0.022(3) 0.007(2)
C6 0.039(3) 0.030(3) 0.045(3) -0.002(2) 0.020(3) 0.004(2)
C7 0.043(3) 0.030(3) 0.045(3) -0.001(2) 0.017(3) 0.002(2)
C8 0.038(3) 0.034(3) 0.046(3) -0.002(2) 0.003(3) 0.000(2)
C9 0.041(3) 0.029(3) 0.041(3) -0.005(2) 0.009(3) -0.001(2)
C10 0.034(3) 0.027(2) 0.040(3) 0.001(2) 0.014(2) -0.002(2)
C11 0.040(3) 0.033(3) 0.036(3) 0.008(2) 0.016(2) 0.001(2)
C12 0.055(3) 0.027(3) 0.049(3) 0.001(2) 0.028(3) 0.002(2)
C13 0.047(3) 0.043(3) 0.046(3) 0.007(3) 0.026(3) 0.013(3)
C14 0.057(4) 0.070(5) 0.056(4) -0.005(4) 0.023(3) 0.009(4)
C15 0.083(6) 0.101(6) 0.046(4) 0.002(4) 0.029(4) 0.036(5)
C16 0.062(5) 0.104(6) 0.069(5) 0.027(5) 0.043(4) 0.033(5)
C17 0.058(4) 0.086(5) 0.081(5) 0.037(4) 0.043(4) 0.022(4)
C18 0.052(4) 0.051(4) 0.057(4) 0.023(3) 0.029(3) 0.013(3)
C19 0.068(6) 0.149(9) 0.110(7) 0.059(7) 0.013(5) -0.049(6)
C20 0.062(5) 0.108(7) 0.114(7) 0.036(6) 0.052(5) 0.018(5)
C21 0.040(3) 0.025(2) 0.046(3) 0.003(2) 0.022(3) 0.002(2)
C22 0.042(3) 0.025(2) 0.046(3) 0.005(2) 0.025(3) 0.006(2)
C23 0.051(3) 0.032(3) 0.040(3) 0.011(2) 0.024(3) 0.009(2)
C24 0.051(3) 0.034(3) 0.037(3) 0.004(2) 0.016(3) 0.011(2)
C25 0.101(7) 0.090(7) 0.122(9) 0.012(6) 0.022(6) 0.014(6)
Cl1 0.155(3) 0.103(2) 0.195(3) 0.041(2) 0.055(3) -0.009(2)
Cl2 0.0922(17) 0.1013(19) 0.150(2) 0.0383(17) 0.0446(17) 0.0135(14)

loop_
_atom_type_symbol
_atom_type_description
_atom_type_scat_dispersion_real
_atom_type_scat_dispersion_imag
_atom_type_scat_source
C C 0.0033 0.0016 'International Tables Vol C Tables 4.2.6.8 and 6.1.1.4'
H H 0.0000 0.0000 'International Tables Vol C Tables 4.2.6.8 and 6.1.1.4'
N N 0.0061 0.0033 'International Tables Vol C Tables 4.2.6.8 and 6.1.1.4'
O O 0.0106 0.0060 'International Tables Vol C Tables 4.2.6.8 and 6.1.1.4'
S S 0.1246 0.1234 'International Tables Vol C Tables 4.2.6.8 and 6.1.1.4'
Cl Cl 0.1484 0.1585 'International Tables Vol C Tables 4.2.6.8 and 6.1.1.4'
Cd Cd -0.8075 1.2024 'International Tables Vol C Tables 4.2.6.8 and 6.1.1.4'

loop_
_geom_angle_atom_site_label_1
_geom_angle_atom_site_label_2
_geom_angle_atom_site_label_3
_geom_angle
_geom_angle_site_symmetry_1
_geom_angle_site_symmetry_3
_geom_angle_publ_flag
O3 Cd N1 110.8(2) . . ?
O3 Cd O8 89.8(2) . 3_665 ?
N1 Cd O8 157.64(14) . 3_665 ?
O3 Cd O8 73.45(17) . . ?
N1 Cd O8 129.35(13) . . ?
O8 Cd O8 63.65(15) 3_665 . ?
O3 Cd O7 77.4(2) . . ?
N1 Cd O7 80.70(13) . . ?
O8 Cd O7 113.49(13) 3_665 . ?
O8 Cd O7 50.04(12) . . ?
O3 Cd S2 94.05(16) . . ?
N1 Cd S2 79.58(10) . . ?
O8 Cd S2 90.66(10) 3_665 . ?
O8 Cd S2 150.81(10) . . ?
O7 Cd S2 154.03(11) . . ?
O3 Cd S1 154.14(15) . . ?
N1 Cd S1 78.85(10) . . ?
O8 Cd S1 86.28(10) 3_665 . ?
O8 Cd S1 81.95(10) . . ?
O7 Cd S1 80.78(13) . . ?
S2 Cd S1 111.54(5) . . ?
C8 S1 C7 103.3(3) . . ?
C8 S1 Cd 96.56(18) . . ?
C7 S1 Cd 110.34(18) . . ?
C11 S2 C12 101.4(2) . . ?
C11 S2 Cd 96.84(16) . . ?
C12 S2 Cd 105.35(17) . . ?
C1 O1 C20 122.5(5) . . ?
C18 O2 C19 118.8(7) . . ?
N2 O3 Cd 125.6(4) . . ?
N3 O7 Cd 94.1(3) . . ?
N3 O8 Cd 144.7(3) . 3_665 ?
N3 O8 Cd 98.9(3) . . ?
Cd O8 Cd 116.35(15) 3_665 . ?
C9 N1 C10 110.9(4) . . ?
C9 N1 C21 111.7(4) . . ?
C10 N1 C21 111.3(4) . . ?
C9 N1 Cd 108.0(3) . . ?
C10 N1 Cd 111.3(3) . . ?
C21 N1 Cd 103.3(3) . . ?
O5 N2 O3 124.4(6) . . ?
O5 N2 O4 118.6(6) . . ?
O3 N2 O4 116.7(6) . . ?
O6 N3 O7 122.5(5) . . ?
O6 N3 O8 120.7(5) . . ?
O7 N3 O8 116.8(4) . . ?
O1 C1 C2 124.0(5) . . ?
O1 C1 C6 116.1(5) . . ?
C2 C1 C6 119.7(6) . . ?
C3 C2 C1 120.4(6) . . ?
C4 C3 C2 120.3(6) . . ?
C3 C4 C5 119.5(6) . . ?
C4 C5 C6 121.3(5) . . ?
C5 C6 C1 118.7(5) . . ?
C5 C6 C7 120.5(5) . . ?
C1 C6 C7 120.8(5) . . ?
C6 C7 S1 113.5(4) . . ?
C9 C8 S1 111.2(4) . . ?
N1 C9 C8 114.3(4) . . ?
N1 C10 C11 114.0(4) . . ?
C10 C11 S2 114.8(3) . . ?
C13 C12 S2 114.1(4) . . ?
C14 C13 C18 119.2(6) . . ?
C14 C13 C12 120.4(6) . . ?
C18 C13 C12 120.3(5) . . ?
C13 C14 C15 119.4(7) . . ?
C16 C15 C14 120.1(7) . . ?
C15 C16 C17 121.2(7) . . ?
C16 C17 C18 120.6(8) . . ?
O2 C18 C13 117.8(5) . . ?
O2 C18 C17 122.8(6) . . ?
C13 C18 C17 119.3(7) . . ?
C20 C19 O2 116.8(7) . . ?
O1 C20 C19 115.8(7) . . ?
C22 C21 N1 116.6(4) . . ?
C23 C22 C24 117.2(5) . . ?
C23 C22 C21 122.0(5) . . ?
C24 C22 C21 120.7(5) . . ?
C24 C23 C22 121.0(5) 3_655 . ?
C23 C24 C22 121.8(5) 3_655 . ?
Cl2 C25 Cl1 113.9(6) . . ?

loop_
_geom_bond_atom_site_label_1
_geom_bond_atom_site_label_2
_geom_bond_distance
_geom_bond_site_symmetry_2
_geom_bond_publ_flag
Cd O3 2.272(5) . ?
Cd N1 2.438(4) . ?
Cd O8 2.444(4) 3_665 ?
Cd O8 2.457(4) . ?
Cd O7 2.560(4) . ?
Cd S2 2.6384(14) . ?
Cd S1 2.6837(15) . ?
S1 C8 1.818(5) . ?
S1 C7 1.833(5) . ?
S2 C11 1.811(5) . ?
S2 C12 1.821(5) . ?
O1 C1 1.374(7) . ?
O1 C20 1.377(8) . ?
O2 C18 1.374(8) . ?
O2 C19 1.403(9) . ?
O3 N2 1.222(7) . ?
O4 N2 1.225(7) . ?
O5 N2 1.190(6) . ?
O6 N3 1.221(6) . ?
O7 N3 1.242(6) . ?
O8 N3 1.252(5) . ?
O8 Cd 2.444(4) 3_665 ?
N1 C9 1.469(6) . ?
N1 C10 1.494(6) . ?
N1 C21 1.509(6) . ?
C1 C2 1.392(8) . ?
C1 C6 1.402(7) . ?
C2 C3 1.382(9) . ?
C3 C4 1.379(8) . ?
C4 C5 1.386(8) . ?
C5 C6 1.389(7) . ?
C6 C7 1.495(7) . ?
C8 C9 1.519(7) . ?
C10 C11 1.520(7) . ?
C12 C13 1.500(7) . ?
C13 C14 1.372(8) . ?
C13 C18 1.383(8) . ?
C14 C15 1.406(10) . ?
C15 C16 1.332(11) . ?
C16 C17 1.340(11) . ?
C17 C18 1.389(8) . ?
C19 C20 1.386(11) . ?
C21 C22 1.508(7) . ?
C22 C23 1.386(7) . ?
C22 C24 1.394(7) . ?
C23 C24 1.378(7) 3_655 ?
C24 C23 1.378(7) 3_655 ?
C25 Cl2 1.706(9) . ?
C25 Cl1 1.748(10) . ?

loop_
_geom_torsion_atom_site_label_1
_geom_torsion_atom_site_label_2
_geom_torsion_atom_site_label_3
_geom_torsion_atom_site_label_4
_geom_torsion
_geom_torsion_site_symmetry_1
_geom_torsion_site_symmetry_2
_geom_torsion_site_symmetry_3
_geom_torsion_site_symmetry_4
_geom_torsion_publ_flag
O1 C20 C19 O2 46.5(14) . . . . ?
S1 C8 C9 N1 66.8(5) . . . . ?
S2 C11 C10 N1 59.0(5) . . . . ?
